data_2013121
loop_
_publ_author_name
'Stanley, Nithianantham'
'Muthiah, Packianathan Thomas'
'Geib, Steven J.'

_publ_section_title
;
 <i>N</i>^6^-Furfuryladenine (kinetin) hydrochloride
;
_journal_issue 1
_journal_name_full 'Acta Crystallographica Section C'
_journal_page_first o27
_journal_page_last o29
_journal_paper_doi 10.1107/S0108270102021030
_journal_volume 59
_journal_year 2003
_chemical_formula_moiety 'C10 H10 N5 O + , Cl -'
_chemical_formula_structural 'C10 H10 N5 O + , Cl -'
_chemical_formula_sum 'C10 H10 Cl N5 O'
_chemical_formula_weight 251.68
_chemical_name_common 'N^6^-furfuryladenine hydrochloride'
_chemical_name_systematic
;
N^6^-furfuryladenin-3-ium chloride
;
_space_group_IT_number 4
_symmetry_cell_setting monoclinic
_symmetry_space_group_name_Hall 'P 2yb'
_symmetry_space_group_name_H-M 'P 1 21 1'
_atom_sites_solution_hydrogens 'located from difmap'
_atom_sites_solution_primary direct
_atom_sites_solution_secondary difmap
_cell_angle_alpha 90
_cell_angle_beta 92.138(5)
_cell_angle_gamma 90
_cell_formula_units_Z 2
_cell_length_a 4.5610(8)
_cell_length_b 8.8980(17)
_cell_length_c 13.562(3)
_cell_measurement_reflns_used 1010
_cell_measurement_temperature 100(2)
_cell_measurement_theta_max 30.03
_cell_measurement_theta_min 2.74
_cell_volume 550.01(19)
_computing_cell_refinement SMART
_computing_data_collection 'SMART (Bruker, 1999)'
_computing_data_reduction 'SAINT (Bruker, 1999)'
_computing_molecular_graphics 'ORTEPII (Johnson, 1976)'
_computing_publication_material 'PLATON (Spek, 1997)'
_computing_structure_refinement 'SHELXL97 (Sheldrick, 1997)'
_computing_structure_solution 'SHELXS97 (Sheldrick, 1997)'
_diffrn_ambient_temperature 100(2)
_diffrn_measured_fraction_theta_full 0.73
_diffrn_measured_fraction_theta_max 0.73
_diffrn_measurement_device_type 'Bruker SMART Apex CCD area-detector'
_diffrn_measurement_method \w
_diffrn_radiation_monochromator graphite
_diffrn_radiation_source 'fine-focus sealed tube'
_diffrn_radiation_type MoK\a
_diffrn_radiation_wavelength 0.71073
_diffrn_reflns_av_R_equivalents 0.035
_diffrn_reflns_av_sigmaI/netI 0.055
_diffrn_reflns_limit_h_max 4
_diffrn_reflns_limit_h_min -4
_diffrn_reflns_limit_k_max 11
_diffrn_reflns_limit_k_min -12
_diffrn_reflns_limit_l_max 18
_diffrn_reflns_limit_l_min -8
_diffrn_reflns_number 2063
_diffrn_reflns_reduction_process
;
 ?
;
_diffrn_reflns_theta_full 30.72
_diffrn_reflns_theta_max 30.72
_diffrn_reflns_theta_min 1.50
_diffrn_standards_decay_% negligible
_exptl_absorpt_coefficient_mu 0.338
_exptl_absorpt_correction_type none
_exptl_crystal_colour colourless
_exptl_crystal_density_diffrn 1.520
_exptl_crystal_density_meas ?
_exptl_crystal_density_method 'not measured'
_exptl_crystal_description plate
_exptl_crystal_F_000 260
_exptl_crystal_size_max 0.26
_exptl_crystal_size_mid 0.24
_exptl_crystal_size_min 0.04
_refine_diff_density_max 0.59
_refine_diff_density_min -0.37
_refine_ls_abs_structure_details '(Flack, 1983)'
_refine_ls_abs_structure_Flack 0.60(10)
_refine_ls_extinction_method none
_refine_ls_goodness_of_fit_ref 1.032
_refine_ls_hydrogen_treatment refall
_refine_ls_matrix_type full
_refine_ls_number_parameters 194
_refine_ls_number_reflns 1957
_refine_ls_number_restraints 1
_refine_ls_restrained_S_all 1.032
_refine_ls_R_factor_all 0.058
_refine_ls_R_factor_gt 0.048
_refine_ls_shift/su_max <0.001
_refine_ls_shift/su_mean 0.000
_refine_ls_structure_factor_coef Fsqd
_refine_ls_weighting_details 'calc w = 1/[\s^2^(Fo^2^)+(0.0782P)^2^+0.0320P] where P=(Fo^2^+2Fc^2^)/3'
_refine_ls_weighting_scheme calc
_refine_ls_wR_factor_gt 0.119
_refine_ls_wR_factor_ref 0.125
_reflns_number_gt 1704
_reflns_number_total 1957
_reflns_threshold_expression I>2\s(I)
_cod_data_source_file de1200.cif
_cod_data_source_block I
_cod_depositor_comments
;
The following automatic conversions were performed:
'_symmetry_cell_setting' value 'Monoclinic' changed to 'monoclinic'
according to '/home/saulius/struct/CIF-dictionaries/cif_core.dic'
dictionary named 'cif_core.dic' version 2.4.1 from 2010-06-29.

Automatic conversion script
Id: cif_fix_enum 1527 2010-12-29 10:47:43Z saulius 

The following automatic conversions were performed:

'_symmetry_cell_setting' value 'Monoclinic' changed to 'monoclinic'
according to /home/saulius/struct/CIF-dictionaries/cif_core.dic
dictionary named 'cif_core.dic' version 2.4.1 from 2010-06-29.

Automatic conversion script
Id: cif_fix_values 1715 2011-07-08 13:25:40Z adriana 

The following automatic conversions were performed:

'_exptl_crystal_density_meas' value 'not measured' was changed to '?'
- the value is perceived as not measured.

Automatic conversion script
Id: cif_fix_values 3008 2015-01-20 13:52:24Z robertas 
;
_cod_original_cell_volume 550.02(19)
_cod_original_sg_symbol_H-M 'P 21'
_cod_database_code 2013121
_cod_database_fobs_code 2013121

loop_
_symmetry_equiv_pos_as_xyz
x,y,z
-x,1/2+y,-z

loop_
_atom_site_aniso_label
_atom_site_aniso_U_11
_atom_site_aniso_U_22
_atom_site_aniso_U_33
_atom_site_aniso_U_12
_atom_site_aniso_U_13
_atom_site_aniso_U_23
Cl1 0.0366(7) 0.0110(3) 0.0254(4) 0.0019(4) -0.0012(3) -0.0014(3)
O1 0.040(2) 0.0151(12) 0.0284(13) 0.0024(12) 0.0029(13) 0.0006(10)
N1 0.032(2) 0.0155(15) 0.0238(12) -0.0010(16) 0.0010(12) -0.0012(12)
N3 0.039(3) 0.0082(14) 0.0266(15) 0.0003(15) 0.0017(15) -0.0005(10)
N6 0.032(3) 0.0152(16) 0.0233(15) 0.0021(15) -0.0042(14) 0.0002(12)
N7 0.028(2) 0.0133(14) 0.0202(13) 0.0013(13) -0.0012(13) 0.0011(10)
N9 0.031(3) 0.0160(16) 0.0225(15) 0.0051(14) 0.0029(15) -0.0007(11)
C2 0.037(3) 0.0114(17) 0.0261(17) -0.0028(17) 0.0066(18) -0.0026(14)
C4 0.025(3) 0.0172(18) 0.0247(17) -0.0002(17) 0.0058(17) 0.0004(13)
C5 0.020(3) 0.0154(18) 0.0204(15) -0.0006(16) 0.0069(15) -0.0005(12)
C6 0.025(3) 0.0112(16) 0.0254(16) 0.0026(16) 0.0086(16) 0.0009(13)
C8 0.029(3) 0.021(2) 0.0209(16) 0.0061(18) 0.0010(17) 0.0024(14)
C10 0.020(3) 0.0188(19) 0.0281(18) 0.0022(17) -0.0024(16) 0.0002(13)
C11 0.025(3) 0.0159(16) 0.0243(16) 0.0064(16) -0.0006(16) -0.0001(13)
C12 0.032(4) 0.022(2) 0.032(2) -0.0016(19) -0.0055(19) -0.0059(15)
C13 0.035(4) 0.028(2) 0.0267(18) 0.0057(19) -0.0017(18) -0.0039(15)
C14 0.042(4) 0.023(2) 0.0255(18) 0.001(2) 0.0066(19) 0.0054(14)

loop_
_atom_site_label
_atom_site_fract_x
_atom_site_fract_y
_atom_site_fract_z
_atom_site_U_iso_or_equiv
_atom_site_thermal_displace_type
_atom_site_calc_flag
_atom_site_refinement_flags
_atom_site_occupancy
_atom_site_type_symbol
Cl1 0.6593(2) 0.79597(9) 0.33495(5) 0.0244(3) Uani . . 1.000 Cl
O1 0.3562(7) 0.6559(3) 0.04593(19) 0.0278(9) Uani . . 1.000 O
N1 0.1427(8) 0.2833(4) 0.2418(2) 0.0238(9) Uani . . 1.000 N
N3 0.4215(9) 0.1138(3) 0.3402(2) 0.0246(12) Uani . . 1.000 N
N6 0.2169(9) 0.5412(4) 0.2502(2) 0.0236(12) Uani . . 1.000 N
N7 0.6880(9) 0.4628(3) 0.4165(2) 0.0206(9) Uani . . 1.000 N
N9 0.7897(9) 0.2213(4) 0.4548(2) 0.0231(12) Uani . . 1.000 N
C2 0.2133(11) 0.1467(4) 0.2720(3) 0.0247(13) Uani . . 1.000 C
C4 0.5704(10) 0.2298(4) 0.3858(3) 0.0222(13) Uani . . 1.000 C
C5 0.5004(10) 0.3765(4) 0.3594(2) 0.0184(13) Uani . . 1.000 C
C6 0.2841(10) 0.4042(4) 0.2832(3) 0.0203(13) Uani . . 1.000 C
C8 0.8528(11) 0.3663(5) 0.4722(3) 0.0236(13) Uani . . 1.000 C
C10 0.0119(11) 0.5663(4) 0.1661(3) 0.0224(13) Uani . . 1.000 C
C11 0.1522(10) 0.5482(4) 0.0698(3) 0.0218(13) Uani . . 1.000 C
C12 0.1224(12) 0.4492(5) -0.0053(3) 0.0288(16) Uani . . 1.000 C
C13 0.3112(12) 0.4956(5) -0.0803(3) 0.0300(16) Uani . . 1.000 C
C14 0.4486(13) 0.6196(5) -0.0463(3) 0.0300(16) Uani . . 1.000 C
H2 0.126(11) 0.063(6) 0.238(3) 0.027(12) Uiso . . 1.000 H
H3 0.488(13) 0.022(8) 0.349(3) 0.051(17) Uiso . . 1.000 H
H6 0.312(10) 0.609(5) 0.277(3) 0.019(11) Uiso . . 1.000 H
H7 0.713(11) 0.567(6) 0.409(3) 0.034(13) Uiso . . 1.000 H
H8 0.995(10) 0.407(4) 0.517(3) 0.010(9) Uiso . . 1.000 H
H10A -0.162(11) 0.511(6) 0.172(3) 0.021(12) Uiso . . 1.000 H
H10B -0.079(11) 0.669(6) 0.176(3) 0.025(12) Uiso . . 1.000 H
H12 -0.004(12) 0.378(5) -0.002(3) 0.022(11) Uiso . . 1.000 H
H13 0.353(12) 0.447(6) -0.134(3) 0.036(14) Uiso . . 1.000 H
H14 0.578(13) 0.671(6) -0.068(4) 0.035(15) Uiso . . 1.000 H

loop_
_atom_type_symbol
_atom_type_description
_atom_type_scat_dispersion_real
_atom_type_scat_dispersion_imag
_atom_type_scat_source
O O 0.0106 0.0060 'International Tables Vol C Tables 4.2.6.8 and 6.1.1.4'
N N 0.0061 0.0033 'International Tables Vol C Tables 4.2.6.8 and 6.1.1.4'
Cl Cl 0.1484 0.1585 'International Tables Vol C Tables 4.2.6.8 and 6.1.1.4'
H H 0.0000 0.0000 'International Tables Vol C Tables 4.2.6.8 and 6.1.1.4'
C C 0.0033 0.0016 'International Tables Vol C Tables 4.2.6.8 and 6.1.1.4'

loop_
_geom_angle_atom_site_label_1
_geom_angle_atom_site_label_2
_geom_angle_atom_site_label_3
_geom_angle
_geom_angle_publ_flag
C11 O1 C14 106.4(3) yes
C2 N1 C6 119.5(3) yes
C2 N3 C4 118.4(3) yes
C6 N6 C10 122.3(3) yes
C5 N7 C8 106.4(3) yes
C4 N9 C8 102.6(3) yes
C2 N3 H3 122(3) no
C4 N3 H3 118(4) no
C6 N6 H6 114(3) no
C10 N6 H6 123(3) no
C8 N7 H7 128(3) no
C5 N7 H7 125(3) no
N1 C2 N3 125.3(4) yes
N3 C4 C5 119.1(4) yes
N3 C4 N9 127.9(3) yes
N9 C4 C5 113.0(3) yes
N7 C5 C4 104.4(3) yes
N7 C5 C6 135.7(3) yes
C4 C5 C6 119.8(3) yes
N6 C6 C5 123.2(4) yes
N1 C6 C5 117.8(3) yes
N1 C6 N6 119.0(4) yes
N7 C8 N9 113.7(4) yes
N6 C10 C11 112.6(4) yes
O1 C11 C12 109.0(4) yes
O1 C11 C10 116.5(3) yes
C10 C11 C12 134.4(4) no
C11 C12 C13 107.7(4) no
C12 C13 C14 106.3(4) no
O1 C14 C13 110.6(4) yes
N1 C2 H2 118(3) no
N3 C2 H2 116(3) no
N7 C8 H8 118(2) no
N9 C8 H8 128(2) no
N6 C10 H10A 112(3) no
N6 C10 H10B 107(2) no
C11 C10 H10A 114(3) no
C11 C10 H10B 114(2) no
H10A C10 H10B 96(4) no
C11 C12 H12 119(3) no
C13 C12 H12 133(3) no
C12 C13 H13 128(4) no
C14 C13 H13 125(4) no
O1 C14 H14 117(4) no
C13 C14 H14 133(4) no

loop_
_geom_bond_atom_site_label_1
_geom_bond_atom_site_label_2
_geom_bond_site_symmetry_1
_geom_bond_site_symmetry_2
_geom_bond_distance
_geom_bond_publ_flag
O1 C11 . . 1.383(5) yes
O1 C14 . . 1.373(5) yes
N1 C2 . . 1.319(5) yes
N1 C6 . . 1.364(5) yes
N3 C2 . . 1.333(6) yes
N3 C4 . . 1.370(5) yes
N6 C6 . . 1.330(5) yes
N6 C10 . . 1.465(6) yes
N7 C5 . . 1.368(5) yes
N7 C8 . . 1.353(6) yes
N9 C4 . . 1.346(6) yes
N9 C8 . . 1.341(6) yes
N3 H3 . . 0.88(7) no
N6 H6 . . 0.82(5) no
N7 H7 . . 0.94(5) no
C4 C5 . . 1.388(5) no
C5 C6 . . 1.423(6) no
C10 C11 . . 1.484(6) no
C11 C12 . . 1.350(6) no
C12 C13 . . 1.418(7) no
C13 C14 . . 1.342(7) no
C2 H2 . . 0.96(5) no
C8 H8 . . 0.94(4) no
C10 H10A . . 0.94(5) no
C10 H10B . . 1.01(5) no
C12 H12 . . 0.86(5) no
C13 H13 . . 0.87(4) no
C14 H14 . . 0.81(6) no

loop_
_geom_contact_atom_site_label_1
_geom_contact_atom_site_label_2
_geom_contact_distance
_geom_contact_site_symmetry_2
_geom_contact_publ_flag
Cl1 N3 3.031(3) 1_565 no
Cl1 N6 3.218(4) . no
Cl1 N7 3.165(3) . no
Cl1 C10 3.504(4) 1_655 no
Cl1 C8 3.625(5) 2_656 no
Cl1 C8 3.428(5) 2_756 no
Cl1 H3 2.17(7) 1_565 no
Cl1 H10B 2.75(5) 1_655 no
Cl1 H6 2.41(4) . no
Cl1 H7 2.28(5) . no
Cl1 H8 2.69(4) 2_756 no
Cl1 H13 3.04(4) 2_655 no
O1 N6 3.042(4) . no
O1 C13 3.406(5) 2_655 no
O1 H12 2.60(5) 2_555 no
N1 C4 3.352(6) 1_455 no
N1 C11 3.318(5) . no
N3 Cl1 3.031(3) 1_545 no
N6 Cl1 3.218(4) . no
N6 O1 3.042(4) . no
N6 N7 3.135(5) . no
N7 N6 3.135(5) . no
N7 C6 3.361(6) 1_655 no
N7 Cl1 3.165(3) . no
N9 C2 3.268(6) 1_655 no
N1 H14 2.90(6) 2_645 no
N1 H10A 2.61(5) . no
N7 H6 2.82(4) . no
C2 N9 3.268(6) 1_455 no
C2 C4 3.444(7) 1_455 no
C2 C14 3.487(6) 2_645 no
C4 N1 3.352(6) 1_655 no
C4 C2 3.444(7) 1_655 no
C5 C8 3.378(6) 1_455 no
C6 N7 3.361(6) 1_455 no
C6 C8 3.306(6) 1_455 no
C8 C6 3.306(6) 1_655 no
C8 C5 3.378(6) 1_655 no
C8 Cl1 3.625(5) 2_646 no
C8 Cl1 3.428(5) 2_746 no
C10 Cl1 3.504(4) 1_455 no
C11 N1 3.318(5) . no
C11 C14 3.578(7) 1_455 no
C12 C14 3.580(7) 2_645 no
C12 C14 3.453(8) 1_455 no
C13 O1 3.406(5) 2_645 no
C14 C12 3.580(7) 2_655 no
C14 C11 3.578(7) 1_655 no
C14 C2 3.487(6) 2_655 no
C14 C12 3.453(8) 1_655 no
C2 H14 2.97(6) 2_645 no
C12 H14 2.98(6) 2_645 no
C13 H2 2.93(5) 2_555 no
H2 C13 2.93(5) 2_545 no
H3 Cl1 2.17(7) 1_545 no
H6 Cl1 2.41(4) . no
H6 N7 2.82(4) . no
H6 H7 2.54(6) . no
H7 Cl1 2.28(5) . no
H7 H6 2.54(6) . no
H8 Cl1 2.69(4) 2_746 no
H10A N1 2.61(5) . no
H10B Cl1 2.75(5) 1_455 no
H12 O1 2.60(5) 2_545 no
H13 Cl1 3.04(4) 2_645 no
H14 N1 2.90(6) 2_655 no
H14 C2 2.97(5) 2_655 no
H14 C12 2.98(5) 2_655 no

loop_
_geom_hbond_atom_site_label_D
_geom_hbond_atom_site_label_H
_geom_hbond_atom_site_label_A
_geom_hbond_site_symmetry_A
_geom_hbond_distance_DH
_geom_hbond_distance_HA
_geom_hbond_distance_DA
_geom_hbond_angle_DHA
_geom_hbond_publ_flag
N3 H3 Cl1 1_545 0.88(7) 2.17(7) 3.031(3) 167(4) yes
N6 H6 Cl1 . 0.82(5) 2.41(4) 3.218(4) 170(4) yes
N7 H7 Cl1 . 0.94(5) 2.28(5) 3.165(3) 157(4) yes
C8 H8 Cl1 2_746 0.94(4) 2.69(4) 3.428(5) 135(3) yes
C10 H10B Cl1 1_455 1.01(5) 2.75(5) 3.504(4) 132(3) yes

loop_
_geom_torsion_atom_site_label_1
_geom_torsion_atom_site_label_2
_geom_torsion_atom_site_label_3
_geom_torsion_atom_site_label_4
_geom_torsion
_geom_torsion_publ_flag
C11 O1 C14 C13 0.2(5) no
C14 O1 C11 C12 0.3(5) no
C14 O1 C11 C10 -178.1(4) no
C2 N1 C6 C5 -1.2(6) no
C2 N1 C6 N6 178.1(4) no
C6 N1 C2 N3 -1.5(7) no
C4 N3 C2 N1 2.2(7) no
C2 N3 C4 C5 -0.2(6) no
C2 N3 C4 N9 -178.8(4) no
C6 N6 C10 C11 -81.9(5) no
C10 N6 C6 C5 174.7(4) no
C10 N6 C6 N1 -4.6(6) no
C5 N7 C8 N9 0.9(5) no
C8 N7 C5 C4 -0.3(4) no
C8 N7 C5 C6 -176.4(5) no
C8 N9 C4 C5 0.9(5) no
C4 N9 C8 N7 -1.1(5) no
C8 N9 C4 N3 179.6(4) no
N9 C4 C5 N7 -0.4(5) no
N3 C4 C5 C6 -2.4(6) no
N9 C4 C5 C6 176.5(4) no
N3 C4 C5 N7 -179.2(4) no
C4 C5 C6 N1 3.0(6) no
N7 C5 C6 N6 -0.6(8) no
C4 C5 C6 N6 -176.2(4) no
N7 C5 C6 N1 178.7(4) no
N6 C10 C11 O1 -68.7(4) no
N6 C10 C11 C12 113.4(6) no
C10 C11 C12 C13 177.4(5) no
O1 C11 C12 C13 -0.6(5) no
C11 C12 C13 C14 0.7(6) no
C12 C13 C14 O1 -0.5(6) no

loop_
_cod_related_entry_id
_cod_related_entry_database
_cod_related_entry_code
1 ChemSpider 2015778
